data_4332686
loop_
_publ_author_name
'Uchida, Sayaka'
'Kawamoto, Ryosuke'
'Mizuno, Noritaka'

_publ_section_title
;
 Recognition of Small Polar Molecules with an Ionic Crystal of
 \a-Keggin-Type Polyoxometalate with a Macrocation
;
_journal_issue 13
_journal_name_full 'Inorganic Chemistry'
_journal_page_first 5136
_journal_page_last 5144
_journal_paper_doi 10.1021/ic060684x
_journal_volume 45
_journal_year 2006
_chemical_formula_sum 'C6 H36 Cr3 K3 O68 Si W12'
_chemical_formula_weight 3703.94
_chemical_name_common
;           
Tripotassium triaquahexaformatooxotrichromium 
alpha-dodecatungstosilicate dodecahydrate 
;
_space_group_IT_number 12
_symmetry_cell_setting monoclinic
_symmetry_space_group_name_Hall '-C 2y'
_symmetry_space_group_name_H-M 'C 1 2/m 1'
_atom_sites_solution_primary direct
_atom_sites_solution_secondary difmap
_audit_creation_method SHELXL-97
_cell_angle_alpha 90.00
_cell_angle_beta 102.73(2)
_cell_angle_gamma 90.00
_cell_formula_units_Z 4
_cell_length_a 27.258(4)
_cell_length_b 15.764(6)
_cell_length_c 17.285(4)
_cell_measurement_reflns_used 25
_cell_measurement_temperature 293(2)
_cell_measurement_theta_max 17.515
_cell_measurement_theta_min 17.120
_cell_volume 7245(3)
_computing_cell_refinement
;
MSC/AFC Diffractometer Control Softaware (Molecular Structure 
Corporation, 1993)
;
_computing_data_collection
;
MSC/AFC Diffractometer Control Softaware (Molecular Structure 
Corporation, 1993)
;
_computing_data_reduction
;
teXsan (Molecular Structure Corporation, 1995)
;
_computing_publication_material 'SHELXL-97 (Sheldrick, 1997)'
_computing_structure_refinement 'SHELXL-97 (Sheldrick, 1997)'
_computing_structure_solution 'SHELXS-97 (Sheldrick, 1990)'
_diffrn_ambient_temperature 293(2)
_diffrn_detector_area_resol_mean 3
_diffrn_measured_fraction_theta_full 0.499
_diffrn_measured_fraction_theta_max 0.499
_diffrn_measurement_device_type
;
RIGAKU AFC-5R automated four-circle diffractometer
;
_diffrn_measurement_method \w--2\q
_diffrn_radiation_monochromator graphite
_diffrn_radiation_source 'normal focus rotating anode'
_diffrn_radiation_type MoK\a
_diffrn_radiation_wavelength 0.71069
_diffrn_reflns_av_R_equivalents 0.0000
_diffrn_reflns_av_sigmaI/netI 0.1152
_diffrn_reflns_limit_h_max 38
_diffrn_reflns_limit_h_min -36
_diffrn_reflns_limit_k_max 22
_diffrn_reflns_limit_k_min 0
_diffrn_reflns_limit_l_max 0
_diffrn_reflns_limit_l_min -24
_diffrn_reflns_number 10885
_diffrn_reflns_theta_full 29.97
_diffrn_reflns_theta_max 29.97
_diffrn_reflns_theta_min 2.56
_diffrn_standards_decay_% 2.9
_diffrn_standards_interval_count 200
_diffrn_standards_number 3
_exptl_absorpt_coefficient_mu 19.694
_exptl_absorpt_correction_T_max 1.0000
_exptl_absorpt_correction_T_min 0.4545
_exptl_absorpt_correction_type psi-scan
_exptl_absorpt_process_details
;
teXsan (Molecular Structure Corporation, 1995)
;
_exptl_crystal_colour green
_exptl_crystal_density_diffrn 3.396
_exptl_crystal_density_method 'not measured'
_exptl_crystal_description prismatic
_exptl_crystal_F_000 6588
_exptl_crystal_size_max 0.25
_exptl_crystal_size_mid 0.20
_exptl_crystal_size_min 0.20
_refine_diff_density_max 2.806
_refine_diff_density_min -2.794
_refine_diff_density_rms 0.451
_refine_ls_extinction_coef 0.000144(10)
_refine_ls_extinction_expression Fc^*^=kFc[1+0.001xFc^2^\l^3^/sin(2\q)]^-1/4^
_refine_ls_extinction_method SHELXL
_refine_ls_goodness_of_fit_ref 1.029
_refine_ls_hydrogen_treatment undef
_refine_ls_matrix_type full
_refine_ls_number_parameters 449
_refine_ls_number_reflns 10885
_refine_ls_number_restraints 0
_refine_ls_restrained_S_all 1.029
_refine_ls_R_factor_all 0.1451
_refine_ls_R_factor_gt 0.0590
_refine_ls_shift/su_max 0.001
_refine_ls_shift/su_mean 0.000
_refine_ls_structure_factor_coef Fsqd
_refine_ls_weighting_details 'calc w=1/[\s^2^(Fo^2^)+(0.0539P)^2^+0.2450P] where P=(Fo^2^+2Fc^2^)/3'
_refine_ls_weighting_scheme sigma
_refine_ls_wR_factor_gt 0.1446
_refine_ls_wR_factor_ref 0.1733
_reflns_number_gt 6014
_reflns_number_total 10885
_reflns_threshold_expression F^2^>2.0\s(F^2^)
_cod_data_source_file ic060684xsup2.cif
_cod_data_source_block c:\shelx\sx97\mizu01
_cod_depositor_comments
;
The following automatic conversions were performed:

'_exptl_absorpt_correction_type' value 'psiscan' changed to
'psi-scan' according to
/home/saulius/struct/CIF-dictionaries/cif_core.dic dictionary named
'cif_core.dic' version 2.4.2 from 2011-04-26.

Automatic conversion script
Id: cif_fix_values 1891 2012-01-12 08:04:46Z andrius 
;
_cod_original_sg_symbol_H-M 'C 2/m'
_cod_database_code 4332686

loop_
_symmetry_equiv_pos_as_xyz
'x, y, z'
'x, -y, z'
'x+1/2, y+1/2, z'
'x+1/2, -y+1/2, z'
'-x, -y, -z'
'-x, y, -z'
'-x+1/2, -y+1/2, -z'
'-x+1/2, y+1/2, -z'

loop_
_atom_site_label
_atom_site_type_symbol
_atom_site_fract_x
_atom_site_fract_y
_atom_site_fract_z
_atom_site_U_iso_or_equiv
_atom_site_adp_type
_atom_site_occupancy
_atom_site_calc_flag
_atom_site_refinement_flags
W1 W 0.35752(2) 0.27623(4) 0.17773(5) 0.02765(17) Uani 1 d .
W2 W 0.46549(2) 0.38293(4) 0.18677(4) 0.02364(16) Uani 1 d .
W3 W 0.41105(3) 0.38303(5) 0.34320(4) 0.02911(17) Uani 1 d .
W4 W 0.23907(2) 0.39342(4) 0.16714(4) 0.02560(16) Uani 1 d .
W5 W 0.29231(4) 0.5000 0.33342(6) 0.0264(2) Uani 1 d S
W6 W 0.29901(3) 0.39337(5) -0.00473(4) 0.03041(18) Uani 1 d .
W7 W 0.40677(4) 0.5000 0.00469(6) 0.0299(2) Uani 1 d S
Cr1 Cr 0.32927(10) 0.39531(17) 0.64259(16) 0.0270(6) Uani 1 d .
Cr2 Cr 0.22379(14) 0.5000 0.6316(3) 0.0299(9) Uani 1 d S
Si1 Si 0.3537(2) 0.5000 0.1737(3) 0.0158(11) Uani 1 d S
K1 K 0.38687(16) 0.2878(3) -0.1579(3) 0.0513(12) Uani 1 d .
K2 K 0.1720(3) 0.5000 -0.1808(5) 0.065(2) Uani 1 d S
O1 O 0.3468(5) 0.1713(8) 0.1675(9) 0.044(3) Uani 1 d .
O2 O 0.5225(4) 0.3428(8) 0.1799(7) 0.034(3) Uani 1 d .
O3 O 0.4348(5) 0.3438(9) 0.4352(7) 0.043(3) Uani 1 d .
O4 O 0.2047(6) 0.5000 0.1473(10) 0.026(4) Uani 1 d S
O5 O 0.2752(7) 0.5000 0.4209(11) 0.044(5) Uani 1 d S
O6 O 0.2679(5) 0.3251(11) -0.0751(9) 0.057(4) Uani 1 d .
O7 O 0.4472(7) 0.5000 -0.0585(10) 0.044(5) Uani 1 d S
O8 O 0.4261(4) 0.2810(7) 0.1656(7) 0.029(3) Uani 1 d .
O9 O 0.3834(5) 0.2827(8) 0.2915(7) 0.034(3) Uani 1 d .
O10 O 0.2947(4) 0.3172(7) 0.1927(7) 0.027(3) Uani 1 d .
O11 O 0.3366(4) 0.3194(8) 0.0723(7) 0.033(3) Uani 1 d .
O12 O 0.4690(4) 0.3666(7) 0.2978(6) 0.024(2) Uani 1 d .
O13 O 0.4372(4) 0.4179(8) 0.0797(6) 0.027(3) Uani 1 d .
O14 O 0.4804(6) 0.5000 0.2073(11) 0.032(4) Uani 1 d S
O15 O 0.3453(4) 0.4190(8) 0.3488(7) 0.027(2) Uani 1 d .
O16 O 0.4288(6) 0.5000 0.3524(10) 0.031(4) Uani 1 d S
O17 O 0.2462(4) 0.4146(8) 0.2788(7) 0.028(3) Uani 1 d .
O18 O 0.2538(4) 0.4005(7) 0.0650(7) 0.029(3) Uani 1 d .
O19 O 0.1898(4) 0.3260(9) 0.1534(9) 0.043(3) Uani 1 d .
O20 O 0.3584(4) 0.4158(8) -0.0450(6) 0.034(3) Uani 1 d .
O21 O 0.2737(6) 0.5000 -0.0500(10) 0.035(4) Uani 1 d S
O22 O 0.3858(4) 0.4153(7) 0.2080(6) 0.024(2) Uani 1 d .
O23 O 0.2998(5) 0.5000 0.1994(9) 0.020(3) Uani 1 d S
O24 O 0.3439(5) 0.5000 0.0770(8) 0.016(3) Uani 1 d S
O31 O 0.2940(5) 0.5000 0.6411(9) 0.021(3) Uani 1 d S
O41 O 0.3676(5) 0.2858(8) 0.6502(9) 0.045(4) Uani 1 d .
O42 O 0.1481(6) 0.5000 0.6270(14) 0.051(6) Uani 1 d S
O51 O 0.2951(5) 0.3399(9) 0.7202(8) 0.044(3) Uani 1 d .
O52 O 0.2254(4) 0.4130(9) 0.7142(8) 0.040(3) Uani 1 d .
C51 C 0.2542(8) 0.3555(15) 0.7387(13) 0.046(5) Uani 1 d .
O61 O 0.2812(5) 0.3450(9) 0.5494(8) 0.042(3) Uani 1 d .
O62 O 0.2090(5) 0.4130(9) 0.5470(8) 0.044(3) Uani 1 d .
C61 C 0.2370(9) 0.3631(14) 0.5214(15) 0.053(6) Uani 1 d .
O71 O 0.3722(5) 0.4296(9) 0.5680(8) 0.042(3) Uani 1 d .
C71 C 0.3839(13) 0.5000 0.5475(18) 0.046(7) Uani 1 d S
O81 O 0.3810(5) 0.4283(10) 0.7344(8) 0.047(4) Uani 1 d .
C81 C 0.3980(8) 0.5000 0.7627(15) 0.034(6) Uani 1 d S
OW1 O 0.4511(5) 0.2760(10) 0.5942(9) 0.054(4) Uani 1 d .
OW2 O 0.1288(11) 0.5000 0.4210(16) 0.084(9) Uani 1 d S
OW3 O 0.3413(6) 0.1268(11) 0.6687(11) 0.070(5) Uani 1 d .
OW4 O 0.1509(13) 0.5000 -0.025(2) 0.17(2) Uani 1 d S
OW5 O 0.4245(10) 0.1319(16) -0.1899(16) 0.124(9) Uani 1 d .
OW6 O 0.0995(12) 0.361(2) 0.585(3) 0.31(3) Uani 1 d .
OW7 O 0.4415(12) 0.250(2) -0.0094(13) 0.194(18) Uani 1 d .

loop_
_atom_site_aniso_label
_atom_site_aniso_U_11
_atom_site_aniso_U_22
_atom_site_aniso_U_33
_atom_site_aniso_U_23
_atom_site_aniso_U_13
_atom_site_aniso_U_12
W1 0.0195(3) 0.0162(3) 0.0479(4) -0.0008(3) 0.0089(3) 0.0006(2)
W2 0.0132(3) 0.0244(3) 0.0337(4) -0.0017(3) 0.0059(2) 0.0038(2)
W3 0.0270(3) 0.0327(4) 0.0272(3) 0.0073(3) 0.0052(3) 0.0075(3)
W4 0.0143(3) 0.0209(3) 0.0427(4) -0.0017(3) 0.0088(3) -0.0035(2)
W5 0.0211(4) 0.0301(5) 0.0313(5) 0.000 0.0131(4) 0.000
W6 0.0233(3) 0.0369(4) 0.0289(4) -0.0100(3) 0.0011(3) -0.0033(3)
W7 0.0210(4) 0.0472(6) 0.0224(5) 0.000 0.0069(4) 0.000
Cr1 0.0244(13) 0.0238(13) 0.0338(15) 0.0031(11) 0.0086(11) 0.0007(11)
Cr2 0.0203(18) 0.026(2) 0.044(2) 0.000 0.0078(17) 0.000
Si1 0.016(3) 0.014(2) 0.017(3) 0.000 0.003(2) 0.000
K1 0.028(2) 0.058(3) 0.066(3) 0.020(3) 0.006(2) -0.010(2)
K2 0.082(6) 0.028(3) 0.104(7) 0.000 0.062(5) 0.000
O1 0.036(7) 0.022(6) 0.076(10) -0.003(7) 0.014(7) 0.003(6)
O2 0.020(5) 0.041(7) 0.037(7) -0.012(6) -0.005(5) 0.009(5)
O3 0.041(7) 0.058(9) 0.027(7) 0.013(6) 0.003(6) 0.022(7)
O4 0.019(8) 0.013(7) 0.048(10) 0.000 0.011(7) 0.000
O5 0.045(11) 0.054(13) 0.044(11) 0.000 0.036(10) 0.000
O6 0.042(8) 0.079(12) 0.044(9) -0.020(8) -0.001(7) -0.018(8)
O7 0.041(11) 0.077(15) 0.013(8) 0.000 0.004(8) 0.000
O8 0.020(5) 0.029(6) 0.039(7) 0.002(5) 0.010(5) 0.000(5)
O9 0.034(7) 0.027(6) 0.042(7) 0.003(5) 0.010(6) 0.009(5)
O10 0.016(5) 0.018(5) 0.051(8) 0.001(5) 0.012(5) 0.006(4)
O11 0.025(6) 0.031(7) 0.044(7) -0.015(6) 0.012(5) 0.001(5)
O12 0.017(5) 0.028(6) 0.026(6) 0.003(5) 0.005(4) 0.002(5)
O13 0.019(5) 0.040(7) 0.024(6) -0.024(5) 0.007(4) -0.001(5)
O14 0.009(7) 0.038(10) 0.046(11) 0.000 0.001(7) 0.000
O15 0.019(5) 0.037(7) 0.028(6) 0.006(5) 0.012(5) -0.002(5)
O16 0.029(9) 0.036(10) 0.026(9) 0.000 -0.001(7) 0.000
O17 0.016(5) 0.032(6) 0.037(7) -0.008(5) 0.013(5) -0.003(5)
O18 0.026(6) 0.025(6) 0.035(6) 0.003(5) 0.005(5) 0.004(5)
O19 0.022(6) 0.039(8) 0.071(10) -0.005(7) 0.019(6) -0.017(6)
O20 0.033(6) 0.048(8) 0.017(6) -0.017(5) -0.002(5) 0.012(6)
O21 0.019(8) 0.055(12) 0.022(9) 0.000 -0.013(7) 0.000
O22 0.016(5) 0.021(5) 0.033(6) -0.001(5) 0.001(4) 0.001(4)
O23 0.015(7) 0.020(7) 0.026(8) 0.000 0.006(6) 0.000
O24 0.014(7) 0.024(8) 0.013(7) 0.000 0.007(5) 0.000
O31 0.021(7) 0.017(7) 0.026(8) 0.000 0.008(6) 0.000
O41 0.030(7) 0.031(7) 0.077(10) 0.013(7) 0.022(7) 0.008(6)
O42 0.012(8) 0.052(13) 0.084(16) 0.000 0.004(9) 0.000
O51 0.036(7) 0.051(9) 0.042(8) 0.031(7) 0.005(6) 0.004(7)
O52 0.021(6) 0.049(8) 0.053(8) 0.032(7) 0.018(6) 0.009(6)
C51 0.039(11) 0.055(14) 0.047(12) -0.003(10) 0.020(10) -0.006(10)
O61 0.038(7) 0.038(8) 0.048(8) -0.015(6) 0.004(6) 0.004(6)
O62 0.037(7) 0.048(8) 0.044(8) -0.017(7) 0.006(6) 0.000(7)
C61 0.047(13) 0.032(11) 0.078(17) -0.012(11) 0.009(12) 0.000(10)
O71 0.057(9) 0.033(7) 0.045(8) 0.001(6) 0.028(7) -0.001(7)
C71 0.07(2) 0.028(14) 0.043(17) 0.000 0.019(15) 0.000
O81 0.029(7) 0.059(10) 0.046(8) 0.013(7) -0.007(6) 0.005(7)
C81 0.005(9) 0.056(17) 0.034(14) 0.000 -0.012(9) 0.000
OW1 0.033(7) 0.058(10) 0.077(11) 0.017(8) 0.022(7) 0.005(7)
OW2 0.09(2) 0.08(2) 0.069(18) 0.000 -0.004(16) 0.000
OW3 0.061(10) 0.046(9) 0.120(16) 0.007(10) 0.056(11) -0.014(8)
OW4 0.07(2) 0.33(7) 0.09(3) 0.000 -0.01(2) 0.000
OW5 0.11(2) 0.101(19) 0.15(2) -0.025(17) 0.019(17) 0.046(16)
OW6 0.15(3) 0.10(2) 0.58(8) 0.12(4) -0.16(4) -0.06(2)
OW7 0.24(4) 0.24(4) 0.069(16) -0.04(2) -0.043(19) 0.16(3)

loop_
_atom_type_symbol
_atom_type_description
_atom_type_scat_dispersion_real
_atom_type_scat_dispersion_imag
_atom_type_scat_source
W W -0.8490 6.8722 'International Tables Vol C Tables 4.2.6.8 and 6.1.1.4'
Cr Cr 0.3209 0.6236 'International Tables Vol C Tables 4.2.6.8 and 6.1.1.4'
K K 0.2009 0.2494 'International Tables Vol C Tables 4.2.6.8 and 6.1.1.4'
Si Si 0.0817 0.0704 'International Tables Vol C Tables 4.2.6.8 and 6.1.1.4'
O O 0.0106 0.0060 'International Tables Vol C Tables 4.2.6.8 and 6.1.1.4'
C C 0.0033 0.0016 'International Tables Vol C Tables 4.2.6.8 and 6.1.1.4'
H H 0.0000 0.0000 'International Tables Vol C Tables 4.2.6.8 and 6.1.1.4'

loop_
_geom_angle_atom_site_label_1
_geom_angle_atom_site_label_2
_geom_angle_atom_site_label_3
_geom_angle
_geom_angle_site_symmetry_1
_geom_angle_site_symmetry_3
O1 W1 O10 102.0(6) . .
O1 W1 O11 104.0(6) . .
O10 W1 O11 85.5(5) . .
O1 W1 O8 100.2(6) . .
O10 W1 O8 157.8(5) . .
O11 W1 O8 88.5(5) . .
O1 W1 O9 100.1(6) . .
O10 W1 O9 88.9(5) . .
O11 W1 O9 156.0(5) . .
O8 W1 O9 87.9(5) . .
O1 W1 O22 169.7(5) . .
O10 W1 O22 85.1(4) . .
O11 W1 O22 83.9(4) . .
O8 W1 O22 73.0(4) . .
O9 W1 O22 72.3(4) . .
O2 W2 O14 102.2(6) . .
O2 W2 O12 100.0(5) . .
O14 W2 O12 89.0(6) . .
O2 W2 O8 99.0(5) . .
O14 W2 O8 158.7(6) . .
O12 W2 O8 88.9(5) . .
O2 W2 O13 102.6(5) . .
O14 W2 O13 85.7(6) . .
O12 W2 O13 157.4(4) . .
O8 W2 O13 88.1(5) . .
O2 W2 O22 169.7(5) . .
O14 W2 O22 85.8(5) . .
O12 W2 O22 73.5(4) . .
O8 W2 O22 73.3(4) . .
O13 W2 O22 84.2(4) . .
O3 W3 O9 99.7(6) . .
O3 W3 O15 103.3(5) . .
O9 W3 O15 89.5(5) . .
O3 W3 O16 103.8(7) . .
O9 W3 O16 156.5(6) . .
O15 W3 O16 86.1(6) . .
O3 W3 O12 98.9(5) . .
O9 W3 O12 88.4(5) . .
O15 W3 O12 157.7(5) . .
O16 W3 O12 87.0(6) . .
O3 W3 O22 169.2(5) . .
O9 W3 O22 73.2(5) . .
O15 W3 O22 85.0(4) . .
O16 W3 O22 83.5(6) . .
O12 W3 O22 73.1(4) . .
O19 W4 O18 103.4(6) . .
O19 W4 O10 101.6(6) . .
O18 W4 O10 86.1(5) . .
O19 W4 O4 100.7(6) . .
O18 W4 O4 88.7(6) . .
O10 W4 O4 157.7(5) . .
O19 W4 O17 98.7(6) . .
O18 W4 O17 157.9(5) . .
O10 W4 O17 88.7(5) . .
O4 W4 O17 88.0(6) . .
O19 W4 O23 170.3(6) . .
O18 W4 O23 84.0(5) . .
O10 W4 O23 85.0(4) . .
O4 W4 O23 72.8(5) . .
O17 W4 O23 74.2(5) . .
O5 W5 O15 103.2(6) . 2_565
O5 W5 O15 103.2(6) . .
O15 W5 O15 84.3(7) 2_565 .
O5 W5 O17 99.2(6) . .
O15 W5 O17 157.6(5) 2_565 .
O15 W5 O17 89.6(5) . .
O5 W5 O17 99.2(6) . 2_565
O15 W5 O17 89.6(5) 2_565 2_565
O15 W5 O17 157.6(5) . 2_565
O17 W5 O17 87.9(7) . 2_565
O5 W5 O23 169.1(8) . .
O15 W5 O23 84.8(4) 2_565 .
O15 W5 O23 84.8(4) . .
O17 W5 O23 73.2(4) . .
O17 W5 O23 73.2(4) 2_565 .
O6 W6 O11 102.7(7) . .
O6 W6 O18 101.5(6) . .
O11 W6 O18 85.3(5) . .
O6 W6 O21 100.6(7) . .
O11 W6 O21 156.6(5) . .
O18 W6 O21 88.9(6) . .
O6 W6 O20 100.6(6) . .
O11 W6 O20 89.9(5) . .
O18 W6 O20 157.9(5) . .
O21 W6 O20 87.0(7) . .
O6 W6 O24 171.7(6) . .
O11 W6 O24 83.6(4) . .
O18 W6 O24 84.3(5) . .
O21 W6 O24 73.3(5) . .
O20 W6 O24 73.7(5) . .
O7 W7 O13 101.0(5) . 2_565
O7 W7 O13 101.0(5) . .
O13 W7 O13 86.5(6) 2_565 .
O7 W7 O20 100.8(5) . .
O13 W7 O20 158.2(5) 2_565 .
O13 W7 O20 89.3(5) . .
O7 W7 O20 100.8(5) . 2_565
O13 W7 O20 89.3(5) 2_565 2_565
O13 W7 O20 158.2(5) . 2_565
O20 W7 O20 86.7(7) . 2_565
O7 W7 O24 173.0(7) . .
O13 W7 O24 84.0(4) 2_565 .
O13 W7 O24 84.0(4) . .
O20 W7 O24 74.2(4) . .
O20 W7 O24 74.2(4) 2_565 .
O31 Cr1 O81 93.0(6) . .
O31 Cr1 O51 94.5(6) . .
O81 Cr1 O51 86.0(6) . .
O31 Cr1 O71 97.0(6) . .
O81 Cr1 O71 91.8(6) . .
O51 Cr1 O71 168.3(6) . .
O31 Cr1 O61 95.4(6) . .
O81 Cr1 O61 171.6(6) . .
O51 Cr1 O61 92.7(6) . .
O71 Cr1 O61 87.7(6) . .
O31 Cr1 O41 177.1(7) . .
O81 Cr1 O41 84.4(6) . .
O51 Cr1 O41 83.9(6) . .
O71 Cr1 O41 84.5(6) . .
O61 Cr1 O41 87.2(6) . .
O31 Cr1 K1 119.9(5) . 1_556
O81 Cr1 K1 46.3(4) . 1_556
O51 Cr1 K1 50.6(4) . 1_556
O71 Cr1 K1 121.0(4) . 1_556
O61 Cr1 K1 127.7(4) . 1_556
O41 Cr1 K1 57.3(4) . 1_556
O31 Cr2 O52 94.4(5) . 2_565
O31 Cr2 O52 94.4(5) . .
O52 Cr2 O52 88.1(9) 2_565 .
O31 Cr2 O62 95.8(5) . .
O52 Cr2 O62 169.8(6) 2_565 .
O52 Cr2 O62 91.2(6) . .
O31 Cr2 O62 95.8(5) . 2_565
O52 Cr2 O62 91.2(6) 2_565 2_565
O52 Cr2 O62 169.8(6) . 2_565
O62 Cr2 O62 87.7(9) . 2_565
O31 Cr2 O42 177.3(8) . .
O52 Cr2 O42 83.7(6) 2_565 .
O52 Cr2 O42 83.7(6) . .
O62 Cr2 O42 86.1(6) . .
O62 Cr2 O42 86.1(6) 2_565 .
O31 Cr2 K2 119.0(5) . 1_556
O52 Cr2 K2 48.6(4) 2_565 1_556
O52 Cr2 K2 48.6(4) . 1_556
O62 Cr2 K2 125.1(4) . 1_556
O62 Cr2 K2 125.1(4) 2_565 1_556
O42 Cr2 K2 58.3(7) . 1_556
O23 Si1 O24 109.0(8) . .
O23 Si1 O22 110.2(5) . 2_565
O24 Si1 O22 109.0(5) . 2_565
O23 Si1 O22 110.2(5) . .
O24 Si1 O22 109.0(5) . .
O22 Si1 O22 109.6(8) 2_565 .
O2 K1 OW7 83.0(9) 6_655 .
O2 K1 OW5 82.4(7) 6_655 .
OW7 K1 OW5 81.0(8) . .
O2 K1 O19 157.6(5) 6_655 7
OW7 K1 O19 95.2(9) . 7
OW5 K1 O19 75.3(7) . 7
O2 K1 O81 65.6(4) 6_655 1_554
OW7 K1 O81 135.8(9) . 1_554
OW5 K1 O81 121.7(7) . 1_554
O19 K1 O81 125.6(4) 7 1_554
O2 K1 O51 117.1(4) 6_655 1_554
OW7 K1 O51 156.0(7) . 1_554
OW5 K1 O51 113.0(6) . 1_554
O19 K1 O51 71.3(4) 7 1_554
O81 K1 O51 54.3(4) 1_554 1_554
O2 K1 O20 104.3(4) 6_655 .
OW7 K1 O20 72.8(6) . .
OW5 K1 O20 151.7(6) . .
O19 K1 O20 96.4(4) 7 .
O81 K1 O20 85.3(4) 1_554 .
O51 K1 O20 88.7(4) 1_554 .
O2 K1 O41 78.9(4) 6_655 1_554
OW7 K1 O41 152.9(6) . 1_554
OW5 K1 O41 76.8(6) . 1_554
O19 K1 O41 94.0(4) 7 1_554
O81 K1 O41 51.1(4) 1_554 1_554
O51 K1 O41 50.5(3) 1_554 1_554
O20 K1 O41 131.3(4) . 1_554
O2 K1 Cr1 86.5(3) 6_655 1_554
OW7 K1 Cr1 165.1(9) . 1_554
OW5 K1 Cr1 108.0(6) . 1_554
O19 K1 Cr1 98.6(3) 7 1_554
O81 K1 Cr1 29.3(3) 1_554 1_554
O51 K1 Cr1 30.8(2) 1_554 1_554
O20 K1 Cr1 99.9(3) . 1_554
O41 K1 Cr1 31.4(2) 1_554 1_554
O2 K1 OW3 104.1(4) 6_655 1_554
OW7 K1 OW3 126.3(8) . 1_554
OW5 K1 OW3 48.7(6) . 1_554
O19 K1 OW3 59.2(4) 7 1_554
O81 K1 OW3 92.4(4) 1_554 1_554
O51 K1 OW3 64.3(4) 1_554 1_554
O20 K1 OW3 147.5(4) . 1_554
O41 K1 OW3 42.1(3) 1_554 1_554
Cr1 K1 OW3 66.6(3) 1_554 1_554
O1 K2 O1 154.7(6) 7 8
O1 K2 OW4 81.0(4) 7 .
O1 K2 OW4 81.0(4) 8 .
O1 K2 O52 73.7(4) 7 1_554
O1 K2 O52 129.8(4) 8 1_554
OW4 K2 O52 144.6(5) . 1_554
O1 K2 O52 129.8(4) 7 2_564
O1 K2 O52 73.7(4) 8 2_564
OW4 K2 O52 144.6(5) . 2_564
O52 K2 O52 56.3(5) 1_554 2_564
O1 K2 O21 95.2(4) 7 .
O1 K2 O21 95.2(4) 8 .
OW4 K2 O21 69.8(8) . .
O52 K2 O21 88.1(4) 1_554 .
O52 K2 O21 88.1(4) 2_564 .
O1 K2 O42 94.9(4) 7 1_554
O1 K2 O42 94.9(4) 8 1_554
OW4 K2 O42 157.4(8) . 1_554
O52 K2 O42 51.4(4) 1_554 1_554
O52 K2 O42 51.4(4) 2_564 1_554
O21 K2 O42 132.7(5) . 1_554
O1 K2 Cr2 100.4(3) 7 1_554
O1 K2 Cr2 100.4(3) 8 1_554
OW4 K2 Cr2 170.1(7) . 1_554
O52 K2 Cr2 30.6(2) 1_554 1_554
O52 K2 Cr2 30.6(2) 2_564 1_554
O21 K2 Cr2 100.2(4) . 1_554
O42 K2 Cr2 32.5(3) 1_554 1_554
O1 K2 OW6 64.0(5) 7 1_554
O1 K2 OW6 118.7(5) 8 1_554
OW4 K2 OW6 133.0(8) . 1_554
O52 K2 OW6 53.8(6) 1_554 1_554
O52 K2 OW6 81.6(6) 2_564 1_554
O21 K2 OW6 139.5(5) . 1_554
O42 K2 OW6 32.4(5) 1_554 1_554
Cr2 K2 OW6 54.9(6) 1_554 1_554
O1 K2 OW6 118.7(5) 7 2_564
O1 K2 OW6 64.0(5) 8 2_564
OW4 K2 OW6 133.0(8) . 2_564
O52 K2 OW6 81.6(6) 1_554 2_564
O52 K2 OW6 53.8(6) 2_564 2_564
O21 K2 OW6 139.5(5) . 2_564
O42 K2 OW6 32.4(5) 1_554 2_564
Cr2 K2 OW6 54.9(6) 1_554 2_564
OW6 K2 OW6 56.2(8) 1_554 2_564
W1 O1 K2 169.0(8) . 7
W2 O2 K1 175.0(7) . 6_655
W3 O3 OW1 166.7(8) . .
W4 O4 W4 122.4(8) 2_565 .
W4 O4 OW4 106.8(6) 2_565 .
W4 O4 OW4 106.8(6) . .
W2 O8 W1 121.8(6) . .
W3 O9 W1 122.8(6) . .
W3 O9 OW6 107.8(9) . 7_556
W1 O9 OW6 128.9(10) . 7_556
W1 O10 W4 151.1(7) . .
W6 O11 W1 153.1(6) . .
W2 O12 W3 121.6(5) . .
W2 O12 OW1 124.9(5) . 6_656
W3 O12 OW1 111.6(5) . 6_656
W7 O13 W2 151.5(6) . .
W7 O13 OW7 107.8(6) . .
W2 O13 OW7 100.6(6) . .
W2 O14 W2 151.0(9) . 2_565
W3 O15 W5 152.6(7) . .
W3 O16 W3 151.2(10) . 2_565
W4 O17 W5 121.3(6) . .
W4 O17 OW3 112.2(6) . 7_556
W5 O17 OW3 120.6(6) . 7_556
W4 O18 W6 152.0(7) . .
W4 O19 K1 170.5(8) . 7
W6 O20 W7 120.6(5) . .
W6 O20 K1 117.7(5) . .
W7 O20 K1 119.9(5) . .
W6 O21 W6 122.4(8) 2_565 .
W6 O21 K2 118.1(4) 2_565 .
W6 O21 K2 118.1(4) . .
Si1 O22 W2 124.3(6) . .
Si1 O22 W3 123.7(6) . .
W2 O22 W3 91.7(4) . .
Si1 O22 W1 124.0(6) . .
W2 O22 W1 91.9(4) . .
W3 O22 W1 91.7(4) . .
Si1 O23 W4 124.7(5) . .
Si1 O23 W4 124.7(5) . 2_565
W4 O23 W4 91.8(5) . 2_565
Si1 O23 W5 123.1(8) . .
W4 O23 W5 91.4(4) . .
W4 O23 W5 91.4(4) 2_565 .
Si1 O24 W7 125.0(7) . .
Si1 O24 W6 124.0(4) . .
W7 O24 W6 91.4(4) . .
Si1 O24 W6 124.0(4) . 2_565
W7 O24 W6 91.4(4) . 2_565
W6 O24 W6 91.0(5) . 2_565
Cr2 O31 Cr1 120.0(4) . 2_565
Cr2 O31 Cr1 120.0(4) . .
Cr1 O31 Cr1 119.8(8) 2_565 .
Cr1 O41 OW3 132.2(7) . .
Cr1 O41 O81 46.8(4) . .
OW3 O41 O81 137.9(8) . .
Cr1 O41 OW1 120.0(7) . .
OW3 O41 OW1 105.3(7) . .
O81 O41 OW1 102.9(7) . .
Cr1 O41 O51 47.9(4) . .
OW3 O41 O51 90.0(6) . .
O81 O41 O51 60.6(5) . .
OW1 O41 O51 163.3(8) . .
Cr1 O41 O71 47.6(4) . .
OW3 O41 O71 155.0(8) . .
O81 O41 O71 64.0(5) . .
OW1 O41 O71 73.4(5) . .
O51 O41 O71 95.5(6) . .
Cr1 O41 O61 46.3(4) . .
OW3 O41 O61 100.4(7) . .
O81 O41 O61 93.2(5) . .
OW1 O41 O61 117.9(7) . .
O51 O41 O61 64.2(5) . .
O71 O41 O61 61.0(5) . .
Cr1 O41 K1 91.4(5) . 1_556
OW3 O41 K1 82.7(6) . 1_556
O81 O41 K1 57.3(4) . 1_556
OW1 O41 K1 114.4(6) . 1_556
O51 O41 K1 60.2(4) . 1_556
O71 O41 K1 121.1(6) . 1_556
O61 O41 K1 124.4(5) . 1_556
Cr1 O41 OW5 136.9(7) . 1_556
OW3 O41 OW5 51.4(6) . 1_556
O81 O41 OW5 99.1(6) . 1_556
OW1 O41 OW5 89.0(6) . 1_556
O51 O41 OW5 95.7(6) . 1_556
O71 O41 OW5 151.0(7) . 1_556
O61 O41 OW5 147.1(7) . 1_556
K1 O41 OW5 45.9(4) 1_556 1_556
Cr2 O42 OW6 117.6(11) . .
Cr2 O42 OW6 117.6(11) . 2_565
OW6 O42 OW6 116.2(15) . 2_565
Cr2 O42 O52 47.0(4) . 2_565
OW6 O42 O52 152.1(10) . 2_565
OW6 O42 O52 90.9(7) 2_565 2_565
Cr2 O42 O52 47.0(4) . .
OW6 O42 O52 90.9(7) . .
OW6 O42 O52 152.1(10) 2_565 .
O52 O42 O52 61.5(7) 2_565 .
Cr2 O42 O62 46.0(5) . 2_565
OW6 O42 O62 127.8(16) . 2_565
OW6 O42 O62 76.5(13) 2_565 2_565
O52 O42 O62 62.7(5) 2_565 2_565
O52 O42 O62 92.9(6) . 2_565
Cr2 O42 O62 46.0(5) . .
OW6 O42 O62 76.5(13) . .
OW6 O42 O62 127.8(16) 2_565 .
O52 O42 O62 92.9(6) 2_565 .
O52 O42 O62 62.7(5) . .
O62 O42 O62 59.9(8) 2_565 .
Cr2 O42 K2 89.2(7) . 1_556
OW6 O42 K2 105.2(13) . 1_556
OW6 O42 K2 105.2(13) 2_565 1_556
O52 O42 K2 57.9(5) 2_565 1_556
O52 O42 K2 57.9(5) . 1_556
O62 O42 K2 120.5(6) 2_565 1_556
O62 O42 K2 120.5(6) . 1_556
Cr2 O42 OW2 87.9(9) . .
OW6 O42 OW2 76.2(13) . .
OW6 O42 OW2 76.2(13) 2_565 .
O52 O42 OW2 119.8(8) 2_565 .
O52 O42 OW2 119.8(8) . .
O62 O42 OW2 57.2(6) 2_565 .
O62 O42 OW2 57.2(6) . .
K2 O42 OW2 177.2(8) 1_556 .
C51 O51 Cr1 131.4(14) . .
C51 O51 O41 165.6(15) . .
Cr1 O51 O41 48.2(4) . .
C51 O51 K1 121.7(13) . 1_556
Cr1 O51 K1 98.7(5) . 1_556
O41 O51 K1 69.3(4) . 1_556
C51 O52 Cr2 133.0(13) . .
C51 O52 O42 161.2(16) . .
Cr2 O52 O42 49.3(5) . .
C51 O52 K2 120.6(13) . 1_556
Cr2 O52 K2 100.9(5) . 1_556
O42 O52 K2 70.7(6) . 1_556
O52 C51 O51 127(2) . .
C61 O61 Cr1 129.5(14) . .
C61 O61 O41 162.1(16) . .
Cr1 O61 O41 46.5(4) . .
C61 O62 Cr2 131.3(14) . .
C61 O62 O42 168.8(16) . .
Cr2 O62 O42 48.0(4) . .
C61 O62 OW2 115.4(15) . .
Cr2 O62 OW2 102.3(6) . .
O42 O62 OW2 73.6(7) . .
O61 C61 O62 129(2) . .
C71 O71 Cr1 131.1(16) . .
C71 O71 O41 163.3(19) . .
Cr1 O71 O41 47.9(4) . .
O71 C71 O71 129(3) . 2_565
C81 O81 Cr1 133.2(13) . .
C81 O81 O41 162.1(16) . .
Cr1 O81 O41 48.7(4) . .
C81 O81 K1 118.1(13) . 1_556
Cr1 O81 K1 104.4(6) . 1_556
O41 O81 K1 71.6(5) . 1_556
O81 C81 O81 125(2) . 2_565
O41 OW1 O3 111.1(6) . .
O41 OW1 O12 108.5(7) . 6_656
O3 OW1 O12 111.4(6) . 6_656
O41 OW1 OW6 98.3(9) . 7_556
O3 OW1 OW6 58.7(7) . 7_556
O12 OW1 OW6 153.1(8) 6_656 7_556
O41 OW1 OW3 37.2(4) . .
O3 OW1 OW3 121.7(6) . .
O12 OW1 OW3 123.9(6) 6_656 .
OW6 OW1 OW3 77.1(8) 7_556 .
OW3 OW2 OW3 92.8(11) 7_556 8_556
OW3 OW2 O62 118.2(11) 7_556 2_565
OW3 OW2 O62 79.7(7) 8_556 2_565
OW3 OW2 O62 79.7(7) 7_556 .
OW3 OW2 O62 118.2(11) 8_556 .
O62 OW2 O62 53.4(7) 2_565 .
OW3 OW2 O42 125.3(7) 7_556 .
OW3 OW2 O42 125.3(7) 8_556 .
O62 OW2 O42 49.2(5) 2_565 .
O62 OW2 O42 49.2(5) . .
OW3 OW2 OW6 98.0(9) 7_556 .
OW3 OW2 OW6 166.3(10) 8_556 .
O62 OW2 OW6 87.7(8) 2_565 .
O62 OW2 OW6 56.2(7) . .
O42 OW2 OW6 41.1(7) . .
OW3 OW2 OW6 166.3(10) 7_556 2_565
OW3 OW2 OW6 98.0(9) 8_556 2_565
O62 OW2 OW6 56.2(7) 2_565 2_565
O62 OW2 OW6 87.7(8) . 2_565
O42 OW2 OW6 41.1(7) . 2_565
OW6 OW2 OW6 70.1(16) . 2_565
OW3 OW2 OW5 40.2(6) 7_556 7
OW3 OW2 OW5 85.0(8) 8_556 7
O62 OW2 OW5 153.0(11) 2_565 7
O62 OW2 OW5 118.1(5) . 7
O42 OW2 OW5 149.7(5) . 7
OW6 OW2 OW5 108.7(8) . 7
OW6 OW2 OW5 149.0(9) 2_565 7
OW3 OW2 OW5 85.0(8) 7_556 8
OW3 OW2 OW5 40.2(6) 8_556 8
O62 OW2 OW5 118.1(6) 2_565 8
O62 OW2 OW5 153.0(11) . 8
O42 OW2 OW5 149.7(5) . 8
OW6 OW2 OW5 149.0(9) . 8
OW6 OW2 OW5 108.7(8) 2_565 8
OW5 OW2 OW5 55.7(7) 7 8
O41 OW3 OW2 119.8(8) . 7_556
O41 OW3 O17 122.0(7) . 7_556
OW2 OW3 O17 112.9(8) 7_556 7_556
O41 OW3 OW5 84.0(8) . 1_556
OW2 OW3 OW5 102.6(9) 7_556 1_556
O17 OW3 OW5 106.9(8) 7_556 1_556
O41 OW3 K1 55.2(5) . 1_556
OW2 OW3 K1 144.7(8) 7_556 1_556
O17 OW3 K1 93.0(5) 7_556 1_556
OW5 OW3 K1 44.8(5) 1_556 1_556
O41 OW3 OW3 161.4(4) . 2
OW2 OW3 OW3 43.6(6) 7_556 2
O17 OW3 OW3 76.6(4) 7_556 2
OW5 OW3 OW3 91.6(6) 1_556 2
K1 OW3 OW3 130.4(3) 1_556 2
O41 OW3 OW1 37.5(4) . .
OW2 OW3 OW1 85.2(7) 7_556 .
O17 OW3 OW1 159.5(7) 7_556 .
OW5 OW3 OW1 76.7(7) 1_556 .
K1 OW3 OW1 75.3(4) 1_556 .
OW3 OW3 OW1 123.9(3) 2 .
K2 OW4 O4 140.4(13) . .
K1 OW5 OW3 86.5(7) . 1_554
K1 OW5 OW7 49.1(6) . .
OW3 OW5 OW7 131.8(9) 1_554 .
K1 OW5 O41 57.3(5) . 1_554
OW3 OW5 O41 44.6(5) 1_554 1_554
OW7 OW5 O41 105.1(8) . 1_554
K1 OW5 OW5 152.7(6) . 2
OW3 OW5 OW5 88.4(6) 1_554 2
OW7 OW5 OW5 121.4(7) . 2
O41 OW5 OW5 130.4(4) 1_554 2
K1 OW5 OW2 122.2(8) . 7
OW3 OW5 OW2 37.2(5) 1_554 7
OW7 OW5 OW2 168.5(9) . 7
O41 OW5 OW2 68.9(5) 1_554 7
OW5 OW5 OW2 62.2(4) 2 7
O42 OW6 O9 116.3(16) . 7_556
O42 OW6 OW1 142(2) . 7_556
O9 OW6 OW1 96.7(9) 7_556 7_556
O42 OW6 OW2 62.7(10) . .
O9 OW6 OW2 156.3(16) 7_556 .
OW1 OW6 OW2 79.4(11) 7_556 .
O42 OW6 OW6 31.9(7) . 2_565
O9 OW6 OW6 137.6(10) 7_556 2_565
OW1 OW6 OW6 124.9(5) 7_556 2_565
OW2 OW6 OW6 54.9(8) . 2_565
O42 OW6 K2 42.4(10) . 1_556
O9 OW6 K2 76.9(10) 7_556 1_556
OW1 OW6 K2 172.9(8) 7_556 1_556
OW2 OW6 K2 105.1(7) . 1_556
OW6 OW6 K2 61.9(4) 2_565 1_556
K1 OW7 O13 102.0(9) . .
K1 OW7 OW7 115.4(14) . 6_655
O13 OW7 OW7 95.6(7) . 6_655
K1 OW7 OW5 49.9(5) . .
O13 OW7 OW5 150.8(10) . .
OW7 OW7 OW5 91.4(11) 6_655 .

loop_
_geom_bond_atom_site_label_1
_geom_bond_atom_site_label_2
_geom_bond_distance
_geom_bond_site_symmetry_2
W1 O1 1.682(13) .
W1 O10 1.901(10) .
W1 O11 1.912(13) .
W1 O8 1.927(11) .
W1 O9 1.940(12) .
W1 O22 2.344(11) .
W2 O2 1.707(11) .
W2 O14 1.906(4) .
W2 O12 1.918(11) .
W2 O8 1.923(12) .
W2 O13 1.922(12) .
W2 O22 2.337(10) .
W3 O3 1.697(12) .
W3 O9 1.890(12) .
W3 O15 1.902(11) .
W3 O16 1.904(4) .
W3 O12 1.929(10) .
W3 O22 2.342(11) .
W4 O19 1.688(12) .
W4 O18 1.899(12) .
W4 O10 1.909(10) .
W4 O4 1.917(7) .
W4 O17 1.926(11) .
W4 O23 2.339(10) .
W5 O5 1.678(17) .
W5 O15 1.903(12) 2_565
W5 O15 1.903(11) .
W5 O17 1.940(11) .
W5 O17 1.940(11) 2_565
W5 O23 2.370(15) .
W6 O6 1.704(14) .
W6 O11 1.892(13) .
W6 O18 1.906(12) .
W6 O21 1.918(7) .
W6 O20 1.931(12) .
W6 O24 2.357(10) .
W7 O7 1.715(18) .
W7 O13 1.889(13) 2_565
W7 O13 1.889(13) .
W7 O20 1.933(12) .
W7 O20 1.933(12) 2_565
W7 O24 2.333(13) .
Cr1 O31 1.907(8) .
Cr1 O81 1.947(14) .
Cr1 O51 1.995(13) .
Cr1 O71 1.997(13) .
Cr1 O61 2.002(13) .
Cr1 O41 2.007(13) .
Cr1 K1 3.853(5) 1_556
Cr2 O31 1.885(15) .
Cr2 O52 1.973(12) 2_565
Cr2 O52 1.973(12) .
Cr2 O62 1.980(13) .
Cr2 O62 1.980(13) 2_565
Cr2 O42 2.046(18) .
Cr2 K2 3.811(9) 1_556
Si1 O23 1.625(15) .
Si1 O24 1.634(14) .
Si1 O22 1.635(11) 2_565
Si1 O22 1.635(11) .
K1 O2 2.722(12) 6_655
K1 OW7 2.73(2) .
K1 OW5 2.76(2) .
K1 O19 2.768(12) 7
K1 O81 2.874(15) 1_554
K1 O51 3.009(13) 1_554
K1 O20 3.026(12) .
K1 O41 3.241(16) 1_554
K1 Cr1 3.853(5) 1_554
K1 OW3 3.914(19) 1_554
K2 O1 2.768(13) 7
K2 O1 2.768(13) 8
K2 OW4 2.88(4) .
K2 O52 2.909(15) 1_554
K2 O52 2.909(15) 2_564
K2 O21 3.165(17) .
K2 O42 3.24(2) 1_554
K2 Cr2 3.811(9) 1_554
K2 OW6 4.64(5) 1_554
K2 OW6 4.64(5) 2_564
O1 K2 2.768(13) 7
O2 K1 2.722(12) 6_655
O3 OW1 2.890(19) .
O4 W4 1.917(7) 2_565
O4 OW4 3.01(4) .
O9 OW6 3.08(4) 7_556
O12 OW1 2.911(19) 6_656
O13 OW7 3.08(3) .
O14 W2 1.906(4) 2_565
O16 W3 1.904(4) 2_565
O17 OW3 2.810(18) 7_556
O19 K1 2.768(12) 7
O21 W6 1.918(7) 2_565
O23 W4 2.339(10) 2_565
O24 W6 2.357(10) 2_565
O31 Cr1 1.907(8) 2_565
O41 OW3 2.65(2) .
O41 O81 2.66(2) .
O41 OW1 2.666(18) .
O41 O51 2.675(19) .
O41 O71 2.692(18) .
O41 O61 2.764(19) .
O41 K1 3.241(16) 1_556
O41 OW5 3.75(3) 1_556
O42 OW6 2.58(3) .
O42 OW6 2.58(3) 2_565
O42 O52 2.683(19) 2_565
O42 O52 2.683(19) .
O42 O62 2.75(2) 2_565
O42 O62 2.75(2) .
O42 K2 3.24(2) 1_556
O42 OW2 3.48(4) .
O51 C51 1.25(2) .
O51 K1 3.009(13) 1_556
O52 C51 1.21(2) .
O52 K2 2.909(15) 1_556
O61 C61 1.23(2) .
O62 C61 1.24(2) .
O62 OW2 3.05(3) .
O71 C71 1.228(18) .
C71 O71 1.228(18) 2_565
O81 C81 1.277(18) .
O81 K1 2.874(15) 1_556
C81 O81 1.277(18) 2_565
OW1 O12 2.911(19) 6_656
OW1 OW6 3.79(5) 7_556
OW1 OW3 4.22(2) .
OW2 OW3 2.76(3) 7_556
OW2 OW3 2.76(3) 8_556
OW2 O62 3.05(3) 2_565
OW2 OW6 3.81(5) .
OW2 OW6 3.81(5) 2_565
OW2 OW5 4.45(4) 7
OW2 OW5 4.45(3) 8
OW3 OW2 2.76(3) 7_556
OW3 O17 2.810(18) 7_556
OW3 OW5 2.95(3) 1_556
OW3 K1 3.914(19) 1_556
OW3 OW3 4.00(3) 2
OW5 OW3 2.95(3) 1_554
OW5 OW7 3.57(3) .
OW5 O41 3.75(3) 1_554
OW5 OW5 4.16(5) 2
OW5 OW2 4.45(3) 7
OW6 O9 3.08(4) 7_556
OW6 OW1 3.79(5) 7_556
OW6 OW6 4.37(6) 2_565
OW6 K2 4.64(5) 1_556
OW7 OW7 3.13(7) 6_655
